data_4508593
loop_
_publ_author_name
'Pachoud, Elise'
'Zhang, Weiguo'
'Tapp, Joshua'
'Liang, Kao-Chen'
'Lorenz, Bernd'
'Chu, Paul C. W.'
'Halasyamani, P. Shiv'

_publ_section_title
;
 Top-Seeded Single-Crystal Growth, Structure, and Physical Properties of
 Polar LiCrP2O7
;
_journal_issue 12
_journal_name_full 'Crystal Growth &amp; Design'
_journal_page_first 5473
_journal_paper_doi 10.1021/cg401442r
_journal_volume 13
_journal_year 2013
_chemical_formula_sum 'Cr Li O7 P2'
_chemical_formula_weight 232.88
_chemical_name_systematic
; 
 ? 
;
_space_group_IT_number 4
_symmetry_cell_setting monoclinic
_symmetry_space_group_name_Hall 'P 2yb'
_symmetry_space_group_name_H-M 'P 1 21 1'
_atom_sites_solution_hydrogens none
_atom_sites_solution_primary direct
_atom_sites_solution_secondary difmap
_audit_creation_method SHELXL-97
_cell_angle_alpha 90.00
_cell_angle_beta 109.003(2)
_cell_angle_gamma 90.00
_cell_formula_units_Z 2
_cell_length_a 4.7867(7)
_cell_length_b 8.0049(11)
_cell_length_c 6.9093(10)
_cell_measurement_reflns_used 1466
_cell_measurement_temperature 296(2)
_cell_measurement_theta_max 28.34
_cell_measurement_theta_min 3.12
_cell_volume 250.32(6)
_computing_cell_refinement 'Bruker SAINT'
_computing_data_collection 'Bruker APEX2'
_computing_data_reduction 'Bruker SAINT'
_computing_molecular_graphics 'Bruker SHELXTL'
_computing_publication_material 'Bruker SHELXTL'
_computing_structure_refinement 'SHELXL-97 (Sheldrick, 1997)'
_computing_structure_solution 'SHELXS-97 (Sheldrick, 1990)'
_diffrn_ambient_temperature 296(2)
_diffrn_measured_fraction_theta_full 0.994
_diffrn_measured_fraction_theta_max 0.994
_diffrn_measurement_device_type 'Bruker APEX-II CCD'
_diffrn_measurement_method 'phi and omega scans'
_diffrn_radiation_monochromator graphite
_diffrn_radiation_source 'fine-focus sealed tube'
_diffrn_radiation_type MoK\a
_diffrn_radiation_wavelength 0.71073
_diffrn_reflns_av_R_equivalents 0.0186
_diffrn_reflns_av_sigmaI/netI 0.0175
_diffrn_reflns_limit_h_max 5
_diffrn_reflns_limit_h_min -5
_diffrn_reflns_limit_k_max 9
_diffrn_reflns_limit_k_min -9
_diffrn_reflns_limit_l_max 8
_diffrn_reflns_limit_l_min -4
_diffrn_reflns_number 1259
_diffrn_reflns_theta_full 24.99
_diffrn_reflns_theta_max 24.99
_diffrn_reflns_theta_min 3.12
_exptl_absorpt_coefficient_mu 2.900
_exptl_absorpt_correction_T_max 0.3798
_exptl_absorpt_correction_T_min 0.3191
_exptl_absorpt_correction_type multi-scan
_exptl_crystal_colour green
_exptl_crystal_density_diffrn 3.090
_exptl_crystal_density_method 'not measured'
_exptl_crystal_description block
_exptl_crystal_F_000 226
_exptl_crystal_size_max 0.4
_exptl_crystal_size_mid 0.2
_exptl_crystal_size_min 0.2
_refine_diff_density_max 0.355
_refine_diff_density_min -0.328
_refine_diff_density_rms 0.082
_refine_ls_abs_structure_details 'Flack H D (1983), Acta Cryst. A39, 876-881'
_refine_ls_abs_structure_Flack -0.02(2)
_refine_ls_extinction_coef 0.208(9)
_refine_ls_extinction_expression Fc^*^=kFc[1+0.001xFc^2^\l^3^/sin(2\q)]^-1/4^
_refine_ls_extinction_method SHELXL
_refine_ls_goodness_of_fit_ref 1.065
_refine_ls_hydrogen_treatment none
_refine_ls_matrix_type full
_refine_ls_number_parameters 101
_refine_ls_number_reflns 810
_refine_ls_number_restraints 1
_refine_ls_restrained_S_all 1.064
_refine_ls_R_factor_all 0.0178
_refine_ls_R_factor_gt 0.0177
_refine_ls_shift/su_max 0.001
_refine_ls_shift/su_mean 0.000
_refine_ls_structure_factor_coef Fsqd
_refine_ls_weighting_details 'calc w=1/[\s^2^(Fo^2^)+(0.0331P)^2^+0.2706P] where P=(Fo^2^+2Fc^2^)/3'
_refine_ls_weighting_scheme calc
_refine_ls_wR_factor_gt 0.0498
_refine_ls_wR_factor_ref 0.0499
_reflns_number_gt 806
_reflns_number_total 810
_reflns_threshold_expression >2sigma(I)
_cod_data_source_file cg401442r_si_002.cif
_cod_data_source_block LiCrP2O7
_cod_depositor_comments
;
The following automatic conversions were performed:

'_symmetry_cell_setting' value 'Monoclinic' changed to 'monoclinic'
according to /home/saulius/struct/CIF-dictionaries/cif_core.dic
dictionary named 'cif_core.dic' version 2.4.2 from 2011-04-26.

Automatic conversion script
Id: cif_fix_values 1891 2012-01-12 08:04:46Z andrius 
;
_cod_original_sg_symbol_H-M P2(1)
_cod_database_code 4508593

loop_
_symmetry_equiv_pos_as_xyz
'x, y, z'
'-x, y+1/2, -z'

loop_
_atom_site_label
_atom_site_type_symbol
_atom_site_fract_x
_atom_site_fract_y
_atom_site_fract_z
_atom_site_U_iso_or_equiv
_atom_site_adp_type
_atom_site_occupancy
_atom_site_symmetry_multiplicity
_atom_site_calc_flag
Cr1 Cr 0.71719(11) 0.95198(6) 0.72864(8) 0.00612(19) Uani 1 1 d
P1 P 0.10126(19) 0.77023(10) 0.48158(12) 0.0067(2) Uani 1 1 d
P2 P 0.7078(2) 0.67073(10) 1.08604(13) 0.0069(2) Uani 1 1 d
O1 O 0.3200(5) 0.9140(3) 0.5228(3) 0.0091(6) Uani 1 1 d
O2 O 0.6288(5) 0.7633(3) 0.8839(4) 0.0100(6) Uani 1 1 d
O3 O 0.9017(5) 0.7703(3) 0.6128(3) 0.0100(5) Uani 1 1 d
O4 O 1.1053(5) 1.0184(3) 0.9184(4) 0.0114(5) Uani 1 1 d
O6 O 0.5598(6) 1.1303(3) 0.8541(4) 0.0118(5) Uani 1 1 d
O7 O -0.0980(5) 0.8036(3) 0.2492(4) 0.0105(5) Uani 1 1 d
O5 O 0.7527(5) 1.1010(3) 0.5099(3) 0.0094(5) Uani 1 1 d
Li1 Li 0.2973(19) 1.0789(10) 0.3106(12) 0.0270(17) Uani 1 1 d

loop_
_atom_site_aniso_label
_atom_site_aniso_U_11
_atom_site_aniso_U_22
_atom_site_aniso_U_33
_atom_site_aniso_U_23
_atom_site_aniso_U_13
_atom_site_aniso_U_12
Cr1 0.0069(3) 0.0061(3) 0.0059(3) -0.0001(2) 0.0027(2) -0.0004(2)
P1 0.0072(4) 0.0069(5) 0.0060(4) -0.0010(3) 0.0024(3) 0.0000(3)
P2 0.0068(4) 0.0079(4) 0.0056(4) 0.0003(3) 0.0015(3) -0.0005(3)
O1 0.0076(12) 0.0104(15) 0.0084(11) 0.0004(10) 0.0015(10) -0.0010(10)
O2 0.0108(12) 0.0110(14) 0.0081(12) 0.0017(10) 0.0028(10) -0.0020(10)
O3 0.0120(12) 0.0096(13) 0.0110(12) -0.0001(10) 0.0073(11) -0.0009(10)
O4 0.0099(13) 0.0113(12) 0.0122(12) 0.0032(10) 0.0025(10) -0.0008(11)
O6 0.0110(12) 0.0113(14) 0.0147(13) -0.0049(11) 0.0065(10) 0.0000(11)
O7 0.0115(12) 0.0097(13) 0.0091(13) -0.0011(10) 0.0018(10) -0.0012(11)
O5 0.0113(11) 0.0098(13) 0.0076(12) 0.0010(10) 0.0039(9) -0.0006(10)
Li1 0.041(4) 0.022(4) 0.027(4) 0.014(3) 0.023(3) 0.009(3)

loop_
_atom_type_symbol
_atom_type_description
_atom_type_scat_dispersion_real
_atom_type_scat_dispersion_imag
_atom_type_scat_source
Li Li -0.0003 0.0001 'International Tables Vol C Tables 4.2.6.8 and 6.1.1.4'
O O 0.0106 0.0060 'International Tables Vol C Tables 4.2.6.8 and 6.1.1.4'
P P 0.1023 0.0942 'International Tables Vol C Tables 4.2.6.8 and 6.1.1.4'
Cr Cr 0.3209 0.6236 'International Tables Vol C Tables 4.2.6.8 and 6.1.1.4'

loop_
_geom_angle_atom_site_label_1
_geom_angle_atom_site_label_2
_geom_angle_atom_site_label_3
_geom_angle
_geom_angle_site_symmetry_1
_geom_angle_site_symmetry_3
O6 Cr1 O4 85.61(11) . .
O6 Cr1 O2 97.84(10) . .
O4 Cr1 O2 99.63(10) . .
O6 Cr1 O5 92.30(10) . .
O4 Cr1 O5 92.80(11) . .
O2 Cr1 O5 164.48(10) . .
O6 Cr1 O1 90.70(11) . .
O4 Cr1 O1 172.78(11) . .
O2 Cr1 O1 87.00(10) . .
O5 Cr1 O1 81.14(10) . .
O6 Cr1 O3 176.63(11) . .
O4 Cr1 O3 91.08(11) . .
O2 Cr1 O3 82.07(11) . .
O5 Cr1 O3 88.50(10) . .
O1 Cr1 O3 92.66(10) . .
O6 Cr1 Li1 140.41(17) . 2_646
O4 Cr1 Li1 108.58(19) . 2_646
O2 Cr1 Li1 44.35(16) . 2_646
O5 Cr1 Li1 122.53(16) . 2_646
O1 Cr1 Li1 78.15(19) . 2_646
O3 Cr1 Li1 40.47(16) . 2_646
O6 Cr1 Li1 86.97(16) . .
O4 Cr1 Li1 135.80(17) . .
O2 Cr1 Li1 124.55(17) . .
O5 Cr1 Li1 44.06(17) . .
O1 Cr1 Li1 37.57(16) . .
O3 Cr1 Li1 95.87(16) . .
Li1 Cr1 Li1 104.66(16) 2_646 .
O5 P1 O3 110.46(14) 2_646 1_455
O5 P1 O1 112.85(14) 2_646 .
O3 P1 O1 114.69(14) 1_455 .
O5 P1 O7 107.74(13) 2_646 .
O3 P1 O7 108.31(13) 1_455 .
O1 P1 O7 102.16(13) . .
O5 P1 Li1 123.25(18) 2_646 .
O3 P1 Li1 124.80(19) 1_455 .
O1 P1 Li1 33.87(19) . .
O7 P1 Li1 68.29(19) . .
O6 P2 O4 113.13(15) 2_647 2_747
O6 P2 O2 112.29(14) 2_647 .
O4 P2 O2 110.23(15) 2_747 .
O6 P2 O7 107.42(14) 2_647 1_656
O4 P2 O7 109.61(14) 2_747 1_656
O2 P2 O7 103.67(13) . 1_656
O6 P2 Li1 118.1(2) 2_647 2_646
O4 P2 Li1 65.9(2) 2_747 2_646
O2 P2 Li1 46.7(2) . 2_646
O7 P2 Li1 132.2(2) 1_656 2_646
P1 O1 Li1 120.4(3) . .
P1 O1 Cr1 133.54(14) . .
Li1 O1 Cr1 103.9(3) . .
P2 O2 Cr1 147.16(16) . .
P2 O2 Li1 101.7(3) . 2_646
Cr1 O2 Li1 94.6(2) . 2_646
P1 O3 Li1 128.0(3) 1_655 2_646
P1 O3 Cr1 133.35(16) 1_655 .
Li1 O3 Cr1 98.2(2) 2_646 .
P2 O4 Cr1 129.68(16) 2_757 .
P2 O4 Li1 82.0(2) 2_757 1_656
Cr1 O4 Li1 132.8(2) . 1_656
P2 O6 Cr1 140.26(17) 2_657 .
P1 O7 P2 127.77(16) . 1_454
P1 O5 Cr1 131.54(14) 2_656 .
P1 O5 Li1 116.9(2) 2_656 .
Cr1 O5 Li1 96.7(2) . .
O1 Li1 O3 103.8(4) . 2_656
O1 Li1 O2 167.5(5) . 2_656
O3 Li1 O2 79.7(3) 2_656 2_656
O1 Li1 O5 77.3(3) . .
O3 Li1 O5 103.9(4) 2_656 .
O2 Li1 O5 90.3(3) 2_656 .
O1 Li1 O4 124.8(4) . 1_454
O3 Li1 O4 112.8(4) 2_656 1_454
O2 Li1 O4 62.7(2) 2_656 1_454
O5 Li1 O4 128.0(3) . 1_454
O1 Li1 P2 152.3(4) . 2_656
O3 Li1 P2 101.9(3) 2_656 2_656
O2 Li1 P2 31.65(13) 2_656 2_656
O5 Li1 P2 106.4(3) . 2_656
O4 Li1 P2 32.11(11) 1_454 2_656
O1 Li1 P1 25.74(15) . .
O3 Li1 P1 107.0(3) 2_656 .
O2 Li1 P1 164.6(4) 2_656 .
O5 Li1 P1 101.2(3) . .
O4 Li1 P1 101.9(3) 1_454 .
P2 Li1 P1 133.3(3) 2_656 .
O1 Li1 Cr1 137.4(4) . 2_656
O3 Li1 Cr1 41.30(17) 2_656 2_656
O2 Li1 Cr1 41.10(16) 2_656 2_656
O5 Li1 Cr1 88.0(3) . 2_656
O4 Li1 Cr1 95.8(2) 1_454 2_656
P2 Li1 Cr1 70.19(17) 2_656 2_656
P1 Li1 Cr1 148.2(3) . 2_656
O1 Li1 Cr1 38.54(18) . .
O3 Li1 Cr1 103.2(3) 2_656 .
O2 Li1 Cr1 129.2(4) 2_656 .
O5 Li1 Cr1 39.21(14) . .
O4 Li1 Cr1 144.0(3) 1_454 .
P2 Li1 Cr1 141.7(3) 2_656 .
P1 Li1 Cr1 63.72(15) . .
Cr1 Li1 Cr1 113.5(3) 2_656 .

loop_
_geom_bond_atom_site_label_1
_geom_bond_atom_site_label_2
_geom_bond_distance
_geom_bond_site_symmetry_2
Cr1 O6 1.945(2) .
Cr1 O4 1.966(3) .
Cr1 O2 1.977(3) .
Cr1 O5 1.976(2) .
Cr1 O1 1.992(3) .
Cr1 O3 1.999(2) .
Cr1 Li1 2.997(8) 2_646
Cr1 Li1 3.104(8) .
P1 O5 1.517(2) 2_646
P1 O3 1.516(2) 1_455
P1 O1 1.519(2) .
P1 O7 1.600(3) .
P1 Li1 3.017(8) .
P2 O6 1.504(3) 2_647
P2 O4 1.519(3) 2_747
P2 O2 1.516(3) .
P2 O7 1.608(2) 1_656
P2 Li1 2.830(7) 2_646
O1 Li1 1.950(7) .
O2 Li1 2.102(8) 2_646
O3 P1 1.516(2) 1_655
O3 Li1 1.966(8) 2_646
O4 P2 1.519(3) 2_757
O4 Li1 2.608(9) 1_656
O6 P2 1.504(3) 2_657
O7 P2 1.608(2) 1_454
O5 P1 1.517(2) 2_656
O5 Li1 2.174(9) .
Li1 O3 1.966(8) 2_656
Li1 O2 2.102(8) 2_656
Li1 O4 2.608(9) 1_454
Li1 P2 2.830(7) 2_656
Li1 Cr1 2.997(8) 2_656
